data_7243538
loop_
_publ_author_name
'Fu, Miao-Miao'
'Liu, Ce'
'Dong, Gui-Ying'

_publ_section_title
;
 Two Cd(ii)-based metal--organic frameworks for the highly effective
 detection of Fe3+ ions and levofloxacin in aqueous media
;
_journal_issue 42
_journal_name_full CrystEngComm
_journal_page_first 7397
_journal_page_last 7405
_journal_paper_doi 10.1039/D1CE01128F
_journal_volume 23
_journal_year 2021
_chemical_formula_moiety 'C15 H13 Cd N2 O5 S'
_chemical_formula_sum 'C15 H13 Cd N2 O5 S'
_chemical_formula_weight 445.73
_space_group_crystal_system triclinic
_space_group_IT_number 2
_space_group_name_Hall '-P 1'
_space_group_name_H-M_alt 'P -1'
_atom_sites_solution_hydrogens mixed
_atom_sites_solution_primary iterative
_audit_block_doi 10.5517/ccdc.csd.cc26l3c9
_audit_creation_date 2020-10-13
_audit_creation_method
;
Olex2 1.2-beta
(compiled 2018.05.29 svn.r3508 for OlexSys, GUI svn.r5506)
;
_audit_update_record
;
2020-11-09 deposited with the CCDC.	2021-09-16 downloaded from the CCDC.
;
_cell_angle_alpha 111.317(3)
_cell_angle_beta 96.567(3)
_cell_angle_gamma 105.524(4)
_cell_formula_units_Z 2
_cell_length_a 6.2638(3)
_cell_length_b 10.7726(4)
_cell_length_c 12.3880(4)
_cell_measurement_reflns_used 8710
_cell_measurement_temperature 293(2)
_cell_measurement_theta_max 30.4010
_cell_measurement_theta_min 2.2070
_cell_volume 729.15(6)
_computing_molecular_graphics 'Olex2 (Dolomanov et al., 2009)'
_computing_publication_material 'Olex2 (Dolomanov et al., 2009)'
_computing_structure_refinement 'ShelXL (Sheldrick, 2015)'
_computing_structure_solution 'olex2.solve (Bourhis et al., 2015)'
_diffrn_ambient_temperature 296(2)
_diffrn_measured_fraction_theta_full 0.992
_diffrn_measured_fraction_theta_max 0.990
_diffrn_measurement_device_type 'XtaLAB Mini II'
_diffrn_measurement_method '\w scans'
_diffrn_radiation_type MoK\a
_diffrn_radiation_wavelength 0.71073
_diffrn_reflns_av_R_equivalents 0.0357
_diffrn_reflns_av_unetI/netI 0.0198
_diffrn_reflns_Laue_measured_fraction_full 0.992
_diffrn_reflns_Laue_measured_fraction_max 0.990
_diffrn_reflns_limit_h_max 7
_diffrn_reflns_limit_h_min -7
_diffrn_reflns_limit_k_max 13
_diffrn_reflns_limit_k_min -13
_diffrn_reflns_limit_l_max 15
_diffrn_reflns_limit_l_min -15
_diffrn_reflns_number 16486
_diffrn_reflns_point_group_measured_fraction_full 0.992
_diffrn_reflns_point_group_measured_fraction_max 0.990
_diffrn_reflns_theta_full 25.242
_diffrn_reflns_theta_max 26.022
_diffrn_reflns_theta_min 2.171
_exptl_absorpt_coefficient_mu 1.672
_exptl_crystal_density_diffrn 2.030
_exptl_crystal_description block
_exptl_crystal_F_000 442
_refine_diff_density_max 0.340
_refine_diff_density_min -0.753
_refine_diff_density_rms 0.108
_refine_ls_extinction_method none
_refine_ls_goodness_of_fit_ref 1.128
_refine_ls_hydrogen_treatment mixed
_refine_ls_matrix_type full
_refine_ls_number_parameters 222
_refine_ls_number_reflns 2856
_refine_ls_number_restraints 0
_refine_ls_restrained_S_all 1.128
_refine_ls_R_factor_all 0.0218
_refine_ls_R_factor_gt 0.0208
_refine_ls_shift/su_max 0.001
_refine_ls_shift/su_mean 0.000
_refine_ls_structure_factor_coef Fsqd
_refine_ls_weighting_details 'w=1/[\s^2^(Fo^2^)+(0.0291P)^2^+0.4866P] where P=(Fo^2^+2Fc^2^)/3'
_refine_ls_weighting_scheme calc
_refine_ls_wR_factor_gt 0.0545
_refine_ls_wR_factor_ref 0.0549
_reflns_Friedel_coverage 0.000
_reflns_number_gt 2733
_reflns_number_total 2856
_reflns_threshold_expression 'I > 2\s(I)'
_cod_data_source_file d1ce01128f2.cif
_cod_data_source_block 2
_cod_depositor_comments 'Adding full bibliography for 7243538--7243539.cif.'
_cod_original_cell_volume 729.15(5)
_cod_database_code 7243538
_shelx_shelxl_version_number 2018/3
_shelx_space_group_comment
;
The symmetry employed for this shelxl refinement is uniquely defined
by the following loop, which should always be used as a source of
symmetry information in preference to the above space-group names.
They are only intended as comments.
;
_olex2_refinement_description
;
1. Fixed Uiso
 At 1.2 times of:
  All C(H) groups, All C(H,H) groups, All N(H) groups
 At 1.5 times of:
  All O(H) groups
2.a Rotating group:
 O5(H5A)
2.b Secondary CH2 refined with riding coordinates:
 C8(H8A,H8B), C9(H9A,H9B)
2.c Aromatic/amide H refined with riding coordinates:
 N2(H2), C12(H12), C3(H3), C13(H13), C5(H5), C4(H4), C6(H6)
;
_olex2_submission_special_instructions 'No special instructions were received'

loop_
_space_group_symop_operation_xyz
'x, y, z'
'-x, -y, -z'

loop_
_atom_site_label
_atom_site_type_symbol
_atom_site_fract_x
_atom_site_fract_y
_atom_site_fract_z
_atom_site_U_iso_or_equiv
_atom_site_adp_type
_atom_site_occupancy
_atom_site_site_symmetry_order
_atom_site_calc_flag
_atom_site_refinement_flags_posn
_atom_site_refinement_flags_adp
_atom_site_refinement_flags_occupancy
_atom_site_disorder_assembly
_atom_site_disorder_group
Cd1 Cd 0.58006(3) 1.03331(2) 0.86666(2) 0.01785(7) Uani 1 1 d . . . . .
S1 S 0.59352(10) 0.51427(6) 0.82555(5) 0.02134(13) Uani 1 1 d . . . . .
O4 O 0.3286(3) 0.15856(17) 0.85526(15) 0.0244(4) Uani 1 1 d . . . . .
O2 O 0.4038(3) 0.85187(17) 0.92155(15) 0.0245(4) Uani 1 1 d . . . . .
O5 O 0.9537(3) 1.1463(2) 0.94379(18) 0.0326(4) Uani 1 1 d . . . . .
H5A H 0.999806 1.149188 1.016991 0.049 Uiso 1 1 d GR . . . .
O1 O 0.7084(3) 0.81433(19) 0.85795(17) 0.0314(4) Uani 1 1 d . . . . .
O3 O 0.6205(3) 0.2336(2) 0.7836(2) 0.0372(5) Uani 1 1 d . . . . .
N1 N 0.4503(3) 0.8894(2) 0.67196(17) 0.0189(4) Uani 1 1 d . . . . .
N2 N 0.4175(3) 0.7906(2) 0.47738(18) 0.0246(4) Uani 1 1 d . . . . .
H2 H 0.453568 0.772247 0.409699 0.029 Uiso 1 1 calc R . . . .
C15 C 0.4515(4) 0.2483(2) 0.8242(2) 0.0204(5) Uani 1 1 d . . . . .
C14 C 0.3965(4) 0.3794(2) 0.8413(2) 0.0188(5) Uani 1 1 d . . . . .
C12 C 0.2406(4) 0.5587(2) 0.8959(2) 0.0210(5) Uani 1 1 d . . . . .
H12 H 0.134473 0.601861 0.921436 0.025 Uiso 1 1 calc R . . . .
C2 C 0.2307(4) 0.7895(2) 0.6183(2) 0.0202(5) Uani 1 1 d . . . . .
C3 C 0.0479(4) 0.7528(3) 0.6676(2) 0.0272(5) Uani 1 1 d . . . . .
H3 H 0.060208 0.793370 0.749395 0.033 Uiso 1 1 calc R . . . .
C13 C 0.2177(4) 0.4186(2) 0.8783(2) 0.0216(5) Uani 1 1 d . . . . .
H13 H 0.094107 0.358981 0.890436 0.026 Uiso 1 1 calc R . . . .
C1 C 0.5545(4) 0.8865(2) 0.5845(2) 0.0201(5) Uani 1 1 d . . . . .
C10 C 0.5243(4) 0.7725(2) 0.8843(2) 0.0213(5) Uani 1 1 d . . . . .
C11 C 0.4366(4) 0.6243(2) 0.87136(19) 0.0193(5) Uani 1 1 d . . . . .
C7 C 0.2097(4) 0.7272(3) 0.4955(2) 0.0236(5) Uani 1 1 d . . . . .
C8 C 0.7921(4) 0.9784(3) 0.6018(2) 0.0230(5) Uani 1 1 d . . . . .
H8A H 0.893879 0.962705 0.656798 0.028 Uiso 1 1 calc R . . . .
H8B H 0.800481 1.076458 0.638533 0.028 Uiso 1 1 calc R . . . .
C9 C 0.8765(4) 0.9539(3) 0.4876(2) 0.0229(5) Uani 1 1 d . . . . .
H9A H 0.863482 0.855198 0.448609 0.028 Uiso 1 1 calc R . . . .
H9B H 0.780931 0.974580 0.433757 0.028 Uiso 1 1 calc R . . . .
C5 C -0.1709(5) 0.5901(3) 0.4675(3) 0.0358(6) Uani 1 1 d . . . . .
H5 H -0.308490 0.522650 0.418340 0.043 Uiso 1 1 calc R . . . .
C4 C -0.1526(4) 0.6534(3) 0.5899(3) 0.0331(6) Uani 1 1 d . . . . .
H4 H -0.278833 0.627961 0.619936 0.040 Uiso 1 1 calc R . . . .
C6 C 0.0090(5) 0.6248(3) 0.4174(2) 0.0320(6) Uani 1 1 d . . . . .
H6 H -0.003050 0.582098 0.335848 0.038 Uiso 1 1 calc R . . . .
H5B H 1.050(7) 1.141(4) 0.910(3) 0.056(12) Uiso 1 1 d . . . . .

loop_
_atom_site_aniso_label
_atom_site_aniso_U_11
_atom_site_aniso_U_22
_atom_site_aniso_U_33
_atom_site_aniso_U_23
_atom_site_aniso_U_13
_atom_site_aniso_U_12
Cd1 0.02109(10) 0.01523(10) 0.01798(10) 0.00767(7) 0.00473(7) 0.00601(7)
S1 0.0247(3) 0.0173(3) 0.0249(3) 0.0098(2) 0.0099(2) 0.0082(2)
O4 0.0333(9) 0.0185(8) 0.0275(9) 0.0125(7) 0.0108(7) 0.0122(7)
O2 0.0379(10) 0.0164(8) 0.0215(8) 0.0079(7) 0.0075(7) 0.0124(7)
O5 0.0219(9) 0.0409(11) 0.0330(10) 0.0175(9) 0.0069(8) 0.0041(8)
O1 0.0328(10) 0.0272(10) 0.0374(11) 0.0192(8) 0.0110(8) 0.0056(8)
O3 0.0322(10) 0.0218(9) 0.0592(13) 0.0124(9) 0.0200(9) 0.0138(8)
N1 0.0184(9) 0.0198(9) 0.0195(10) 0.0084(8) 0.0065(7) 0.0067(8)
N2 0.0291(11) 0.0287(11) 0.0165(10) 0.0082(9) 0.0087(8) 0.0108(9)
C15 0.0250(11) 0.0143(11) 0.0176(11) 0.0032(9) 0.0007(9) 0.0063(9)
C14 0.0251(11) 0.0155(11) 0.0161(10) 0.0075(9) 0.0043(9) 0.0058(9)
C12 0.0235(11) 0.0176(11) 0.0233(12) 0.0080(9) 0.0060(9) 0.0096(9)
C2 0.0211(11) 0.0172(11) 0.0219(11) 0.0083(9) 0.0031(9) 0.0062(9)
C3 0.0253(12) 0.0287(13) 0.0280(13) 0.0139(11) 0.0079(10) 0.0060(10)
C13 0.0230(11) 0.0188(11) 0.0230(12) 0.0086(10) 0.0060(9) 0.0068(9)
C1 0.0230(11) 0.0217(11) 0.0215(11) 0.0112(10) 0.0092(9) 0.0119(9)
C10 0.0315(12) 0.0163(11) 0.0139(10) 0.0068(9) 0.0009(9) 0.0056(10)
C11 0.0257(11) 0.0152(11) 0.0164(11) 0.0063(9) 0.0031(9) 0.0069(9)
C7 0.0268(12) 0.0212(12) 0.0235(12) 0.0096(10) 0.0036(9) 0.0093(10)
C8 0.0206(11) 0.0273(13) 0.0249(12) 0.0126(10) 0.0096(9) 0.0096(10)
C9 0.0225(12) 0.0243(12) 0.0264(12) 0.0117(10) 0.0111(10) 0.0107(10)
C5 0.0257(13) 0.0281(14) 0.0425(16) 0.0144(12) -0.0077(11) -0.0013(11)
C4 0.0213(12) 0.0332(14) 0.0455(16) 0.0216(13) 0.0046(11) 0.0038(11)
C6 0.0375(14) 0.0259(13) 0.0236(13) 0.0067(11) -0.0045(11) 0.0068(11)

loop_
_atom_type_symbol
_atom_type_description
_atom_type_scat_dispersion_real
_atom_type_scat_dispersion_imag
_atom_type_scat_source
C C 0.0033 0.0016 'International Tables Vol C Tables 4.2.6.8 and 6.1.1.4'
H H 0.0000 0.0000 'International Tables Vol C Tables 4.2.6.8 and 6.1.1.4'
Cd Cd -0.8075 1.2024 'International Tables Vol C Tables 4.2.6.8 and 6.1.1.4'
N N 0.0061 0.0033 'International Tables Vol C Tables 4.2.6.8 and 6.1.1.4'
O O 0.0106 0.0060 'International Tables Vol C Tables 4.2.6.8 and 6.1.1.4'
S S 0.1246 0.1234 'International Tables Vol C Tables 4.2.6.8 and 6.1.1.4'

loop_
_geom_angle_atom_site_label_1
_geom_angle_atom_site_label_2
_geom_angle_atom_site_label_3
_geom_angle
_geom_angle_site_symmetry_1
_geom_angle_site_symmetry_3
_geom_angle_publ_flag
O4 Cd1 O2 81.22(6) 1_565 2_677 ?
O2 Cd1 O4 108.49(6) . 1_565 ?
O2 Cd1 O2 74.19(6) . 2_677 ?
O5 Cd1 O4 120.97(7) . 1_565 ?
O5 Cd1 O2 77.94(7) . 2_677 ?
O5 Cd1 O2 117.45(7) . . ?
O5 Cd1 N1 120.14(7) . . ?
N1 Cd1 O4 91.89(6) . 1_565 ?
N1 Cd1 O2 161.32(7) . 2_677 ?
N1 Cd1 O2 91.83(7) . . ?
C11 S1 C14 91.38(11) . . ?
C15 O4 Cd1 98.77(14) . 1_545 ?
Cd1 O2 Cd1 105.81(6) . 2_677 ?
C10 O2 Cd1 121.07(14) . 2_677 ?
C10 O2 Cd1 98.31(14) . . ?
Cd1 O5 H5A 112.7 . . ?
Cd1 O5 H5B 127(3) . . ?
H5A O5 H5B 109.0 . . ?
C2 N1 Cd1 125.39(15) . . ?
C1 N1 Cd1 128.21(16) . . ?
C1 N1 C2 106.27(19) . . ?
C1 N2 H2 125.9 . . ?
C1 N2 C7 108.2(2) . . ?
C7 N2 H2 125.9 . . ?
O4 C15 C14 118.6(2) . . ?
O3 C15 O4 122.9(2) . . ?
O3 C15 C14 118.5(2) . . ?
C15 C14 S1 117.93(17) . . ?
C13 C14 S1 111.48(17) . . ?
C13 C14 C15 130.3(2) . . ?
C13 C12 H12 123.7 . . ?
C11 C12 H12 123.7 . . ?
C11 C12 C13 112.5(2) . . ?
C3 C2 N1 130.7(2) . . ?
C3 C2 C7 120.8(2) . . ?
C7 C2 N1 108.5(2) . . ?
C2 C3 H3 121.5 . . ?
C4 C3 C2 117.0(2) . . ?
C4 C3 H3 121.5 . . ?
C14 C13 C12 112.8(2) . . ?
C14 C13 H13 123.6 . . ?
C12 C13 H13 123.6 . . ?
N1 C1 N2 111.4(2) . . ?
N1 C1 C8 124.2(2) . . ?
N2 C1 C8 124.3(2) . . ?
O2 C10 C11 117.8(2) . . ?
O1 C10 O2 122.9(2) . . ?
O1 C10 C11 119.3(2) . . ?
C12 C11 S1 111.75(17) . . ?
C12 C11 C10 128.3(2) . . ?
C10 C11 S1 119.95(18) . . ?
N2 C7 C2 105.5(2) . . ?
N2 C7 C6 132.4(2) . . ?
C6 C7 C2 122.1(2) . . ?
C1 C8 H8A 108.6 . . ?
C1 C8 H8B 108.6 . . ?
C1 C8 C9 114.5(2) . . ?
H8A C8 H8B 107.6 . . ?
C9 C8 H8A 108.6 . . ?
C9 C8 H8B 108.6 . . ?
C8 C9 H9A 109.3 . . ?
C8 C9 H9B 109.3 . . ?
C9 C9 C8 111.7(3) 2_776 . ?
C9 C9 H9A 109.3 2_776 . ?
C9 C9 H9B 109.3 2_776 . ?
H9A C9 H9B 107.9 . . ?
C4 C5 H5 119.1 . . ?
C6 C5 H5 119.1 . . ?
C6 C5 C4 121.8(2) . . ?
C3 C4 C5 121.8(3) . . ?
C3 C4 H4 119.1 . . ?
C5 C4 H4 119.1 . . ?
C7 C6 H6 121.8 . . ?
C5 C6 C7 116.4(2) . . ?
C5 C6 H6 121.8 . . ?

loop_
_geom_bond_atom_site_label_1
_geom_bond_atom_site_label_2
_geom_bond_distance
_geom_bond_site_symmetry_2
_geom_bond_publ_flag
Cd1 O4 2.3551(17) 1_565 ?
Cd1 O2 2.3418(17) . ?
Cd1 O2 2.4365(17) 2_677 ?
Cd1 O5 2.2338(19) . ?
Cd1 N1 2.2450(19) . ?
S1 C14 1.724(2) . ?
S1 C11 1.720(2) . ?
O4 C15 1.271(3) . ?
O2 C10 1.285(3) . ?
O5 H5A 0.9063 . ?
O5 H5B 0.77(4) . ?
O1 C10 1.247(3) . ?
O3 C15 1.245(3) . ?
N1 C2 1.404(3) . ?
N1 C1 1.322(3) . ?
N2 H2 0.8600 . ?
N2 C1 1.354(3) . ?
N2 C7 1.383(3) . ?
C15 C14 1.489(3) . ?
C14 C13 1.368(3) . ?
C12 H12 0.9300 . ?
C12 C13 1.408(3) . ?
C12 C11 1.370(3) . ?
C2 C3 1.391(3) . ?
C2 C7 1.395(3) . ?
C3 H3 0.9300 . ?
C3 C4 1.380(4) . ?
C13 H13 0.9300 . ?
C1 C8 1.492(3) . ?
C10 C11 1.483(3) . ?
C7 C6 1.392(3) . ?
C8 H8A 0.9700 . ?
C8 H8B 0.9700 . ?
C8 C9 1.525(3) . ?
C9 C9 1.524(4) 2_776 ?
C9 H9A 0.9700 . ?
C9 H9B 0.9700 . ?
C5 H5 0.9300 . ?
C5 C4 1.393(4) . ?
C5 C6 1.378(4) . ?
C4 H4 0.9300 . ?
C6 H6 0.9300 . ?
